data_4513041
loop_
_publ_author_name
'Goura, Joydeb'
'Chakraborty, Amit'
'Walsh, James P. S.'
'Tuna, Floriana'
'Chandrasekhar, Vadapalli'

_publ_section_title
;
 Hexanuclear 3d--4f Neutral CoII2LnIII4Clusters: Synthesis, Structure, and
 Magnetism
;
_journal_issue 7
_journal_name_full 'Crystal Growth &amp; Design'
_journal_page_first 3157
_journal_paper_doi 10.1021/acs.cgd.5b00588
_journal_volume 15
_journal_year 2015
_chemical_formula_moiety 'C84 H138 Co2 Dy4 N4 O29'
_chemical_formula_sum 'C84 H138 Co2 Dy4 N4 O29'
_chemical_formula_weight 2435.85
_chemical_name_systematic
; 
 ? 
;
_space_group_IT_number 14
_symmetry_cell_setting monoclinic
_symmetry_space_group_name_Hall '-P 2yn'
_symmetry_space_group_name_H-M 'P 1 21/n 1'
_atom_sites_solution_hydrogens geom
_atom_sites_solution_primary direct
_atom_sites_solution_secondary difmap
_audit_creation_method SHELXL-97
_cell_angle_alpha 90.000(5)
_cell_angle_beta 100.778(5)
_cell_angle_gamma 90.000(5)
_cell_formula_units_Z 4
_cell_length_a 15.711(5)
_cell_length_b 41.655(5)
_cell_length_c 17.212(5)
_cell_measurement_reflns_used 9380
_cell_measurement_temperature 100(2)
_cell_measurement_theta_max 28.27
_cell_measurement_theta_min 2.41
_cell_volume 11066(5)
_computing_cell_refinement 'Bruker SAINT'
_computing_data_collection 'Bruker APEX2'
_computing_data_reduction 'Bruker SAINT'
_computing_molecular_graphics 'Bruker SHELXTL'
_computing_publication_material 'Bruker SHELXTL'
_computing_structure_refinement 'SHELXL-97 (Sheldrick, 1997)'
_computing_structure_solution 'SHELXS-97 (Sheldrick, 1990)'
_diffrn_ambient_temperature 100(2)
_diffrn_measured_fraction_theta_full 0.999
_diffrn_measured_fraction_theta_max 0.999
_diffrn_measurement_device_type 'Bruker APEX-II CCD'
_diffrn_measurement_method '\f and \w scans'
_diffrn_radiation_monochromator graphite
_diffrn_radiation_source 'fine-focus sealed tube'
_diffrn_radiation_type MoK\a
_diffrn_radiation_wavelength 0.71069
_diffrn_reflns_av_R_equivalents 0.0524
_diffrn_reflns_av_sigmaI/netI 0.0553
_diffrn_reflns_limit_h_max 19
_diffrn_reflns_limit_h_min -16
_diffrn_reflns_limit_k_max 50
_diffrn_reflns_limit_k_min -48
_diffrn_reflns_limit_l_max 20
_diffrn_reflns_limit_l_min -20
_diffrn_reflns_number 72387
_diffrn_reflns_theta_full 25.50
_diffrn_reflns_theta_max 25.50
_diffrn_reflns_theta_min 2.18
_diffrn_standards_number 0
_exptl_absorpt_coefficient_mu 3.025
_exptl_absorpt_correction_T_max 1.00
_exptl_absorpt_correction_T_min 0.7457
_exptl_absorpt_correction_type empirical
_exptl_absorpt_process_details sadabs
_exptl_crystal_colour brown
_exptl_crystal_density_diffrn 1.462
_exptl_crystal_density_method 'not measured'
_exptl_crystal_description block
_exptl_crystal_F_000 4880
_exptl_crystal_size_max 0.16
_exptl_crystal_size_mid 0.14
_exptl_crystal_size_min 0.12
_platon_squeeze_details
;
;
_refine_diff_density_max 4.508
_refine_diff_density_min -4.950
_refine_diff_density_rms 0.240
_refine_ls_extinction_method none
_refine_ls_goodness_of_fit_ref 1.076
_refine_ls_hydrogen_treatment mixed
_refine_ls_matrix_type full
_refine_ls_number_parameters 1156
_refine_ls_number_reflns 20581
_refine_ls_number_restraints 122
_refine_ls_restrained_S_all 1.108
_refine_ls_R_factor_all 0.1058
_refine_ls_R_factor_gt 0.0839
_refine_ls_shift/su_max 0.000
_refine_ls_shift/su_mean 0.000
_refine_ls_structure_factor_coef Fsqd
_refine_ls_weighting_details 'calc w=1/[\s^2^(Fo^2^)+(0.0000P)^2^+521.9172P] where P=(Fo^2^+2Fc^2^)/3'
_refine_ls_weighting_scheme calc
_refine_ls_wR_factor_gt 0.1764
_refine_ls_wR_factor_ref 0.1838
_reflns_number_gt 15442
_reflns_number_total 20581
_reflns_threshold_expression >2sigma(I)
_cod_data_source_file cg5b00588_si_002.cif
_cod_data_source_block Complex_3
_cod_depositor_comments
;
The following automatic conversions were performed:

'_symmetry_cell_setting' value 'Monoclinic' changed to 'monoclinic'
according to
/usr/data/users/saulius/crontab/automatic-downloads/rss-feeds/ACS/lib/dictionaries/cif_core.dic
dictionary named 'cif_core.dic' version 2.4.2 from 2011-04-26.

Automatic conversion script
Id: cif_fix_values 3271 2015-04-21 07:52:19Z andrius 

 Adding full bibliography for 4513039--4513041.cif.
;
_cod_original_sg_symbol_H-M P2(1)/n
_cod_database_code 4513041

loop_
_symmetry_equiv_pos_as_xyz
'x, y, z'
'-x+1/2, y+1/2, -z+1/2'
'-x, -y, -z'
'x-1/2, -y-1/2, z-1/2'

loop_
_atom_site_label
_atom_site_type_symbol
_atom_site_fract_x
_atom_site_fract_y
_atom_site_fract_z
_atom_site_U_iso_or_equiv
_atom_site_adp_type
_atom_site_occupancy
_atom_site_symmetry_multiplicity
_atom_site_calc_flag
_atom_site_refinement_flags
H118 H 0.243(12) 0.213(4) 0.789(10) 0.05(5) Uiso 1 1 d .
H113 H 0.317(12) 0.208(4) 0.744(11) 0.05(6) Uiso 1 1 d .
Dy1 Dy 0.16717(4) 0.130526(16) 0.80234(4) 0.01763(15) Uani 1 1 d .
Dy2 Dy 0.36535(4) 0.179577(16) 0.90218(4) 0.01763(15) Uani 1 1 d .
Dy3 Dy 0.39034(4) 0.129033(16) 0.72765(4) 0.01763(15) Uani 1 1 d .
Dy4 Dy 0.19454(4) 0.178452(16) 0.62457(4) 0.01763(15) Uani 1 1 d .
Co1 Co 0.20820(11) 0.14358(5) 0.99883(11) 0.0231(4) Uani 1 1 d .
Co2 Co 0.34822(11) 0.13920(4) 0.53010(10) 0.0176(4) Uani 1 1 d .
O1 O 0.4639(6) 0.1917(2) 1.0407(6) 0.026(2) Uani 1 1 d .
O2 O 0.3390(6) 0.1501(2) 1.0081(6) 0.025(2) Uani 1 1 d .
O3 O 0.2081(6) 0.1051(2) 0.9240(6) 0.023(2) Uani 1 1 d .
O4 O 0.1800(6) 0.0694(2) 0.8023(6) 0.025(2) Uani 1 1 d U
O5 O 0.0988(5) 0.1906(2) 0.4859(5) 0.021(2) Uani 1 1 d .
O6 O 0.2178(6) 0.1469(2) 0.5195(5) 0.020(2) Uani 1 1 d U
O7 O 0.3466(6) 0.1016(3) 0.6080(5) 0.027(2) Uani 1 1 d .
O8 O 0.3713(6) 0.0686(2) 0.7359(6) 0.028(2) Uani 1 1 d .
O9 O 0.3463(6) 0.1680(2) 0.6297(5) 0.0142(18) Uani 1 1 d U
O10 O 0.2350(5) 0.1309(2) 0.6919(5) 0.0176(12) Uani 1 1 d DU
O11 O 0.3188(6) 0.1314(2) 0.8386(6) 0.025(2) Uani 1 1 d DU
O12 O 0.2116(6) 0.1705(2) 0.8958(6) 0.022(2) Uani 1 1 d .
O13 O 0.2809(6) 0.1977(2) 0.7639(6) 0.0187(18) Uani 1 1 d .
O14 O 0.0716(6) 0.1373(2) 0.9815(5) 0.024(2) Uani 1 1 d U
O15 O 0.0415(6) 0.1267(3) 0.8517(6) 0.027(2) Uani 1 1 d .
O16 O 0.1086(5) 0.1770(2) 0.7427(5) 0.0176(12) Uani 1 1 d U
O17 O 0.0899(6) 0.2163(2) 0.6565(6) 0.023(2) Uani 1 1 d .
O18 O 0.1973(6) 0.2380(2) 0.8397(6) 0.026(2) Uani 1 1 d .
O19 O 0.3150(6) 0.2295(2) 0.9335(5) 0.025(2) Uani 1 1 d .
O20 O 0.4908(6) 0.1458(2) 0.9341(5) 0.0185(19) Uani 1 1 d .
O21 O 0.4919(6) 0.1106(2) 0.8353(5) 0.024(2) Uani 1 1 d .
O22 O 0.4696(6) 0.2162(2) 0.8675(5) 0.023(2) Uani 1 1 d .
O23 O 0.4479(6) 0.1761(2) 0.7827(6) 0.026(2) Uani 1 1 d .
O24 O 0.5156(6) 0.1241(3) 0.6768(5) 0.027(2) Uani 1 1 d .
O25 O 0.4826(6) 0.1316(2) 0.5469(6) 0.027(2) Uani 1 1 d U
O26 O 0.0674(6) 0.1459(2) 0.5967(5) 0.024(2) Uani 1 1 d .
O27 O 0.3639(6) 0.2364(3) 0.6833(6) 0.033(3) Uani 1 1 d .
O28 O 0.2471(6) 0.2267(2) 0.5905(5) 0.022(2) Uani 1 1 d .
O40 O 0.0643(6) 0.1120(2) 0.6957(6) 0.023(2) Uani 1 1 d U
N1 N 0.2325(8) 0.1107(4) 1.0969(7) 0.034(3) Uani 1 1 d .
N2 N 0.1911(8) 0.1782(3) 1.0892(7) 0.030(3) Uani 1 1 d U
N3 N 0.3221(7) 0.1040(3) 0.4363(7) 0.028(3) Uani 1 1 d .
N4 N 0.3692(8) 0.1717(3) 0.4347(7) 0.031(3) Uani 1 1 d .
C1 C 0.5442(9) 0.2096(4) 1.0460(9) 0.030(3) Uani 1 1 d .
H1A H 0.5599 0.2189 1.0978 0.045 Uiso 1 1 calc R
H1B H 0.5362 0.2264 1.0071 0.045 Uiso 1 1 calc R
H1C H 0.5893 0.1954 1.0365 0.045 Uiso 1 1 calc R
C2 C 0.4644(9) 0.1672(3) 1.0950(8) 0.024(3) Uani 1 1 d U
C3 C 0.5279(9) 0.1625(4) 1.1616(8) 0.030(3) Uani 1 1 d .
H3 H 0.5739 0.1769 1.1733 0.036 Uiso 1 1 calc R
C4 C 0.5233(9) 0.1371(4) 1.2101(9) 0.032(4) Uani 1 1 d .
C5 C 0.4582(10) 0.1160(4) 1.1937(9) 0.035(4) Uani 1 1 d .
H5 H 0.4561 0.0987 1.2276 0.042 Uiso 1 1 calc R
C6 C 0.3920(8) 0.1194(4) 1.1253(8) 0.026(3) Uani 1 1 d .
C7 C 0.3988(8) 0.1455(3) 1.0764(8) 0.020(3) Uani 1 1 d U
C8 C 0.5938(10) 0.1321(5) 1.2830(10) 0.046(5) Uani 1 1 d .
H8A H 0.5839 0.1122 1.3080 0.069 Uiso 1 1 calc R
H8B H 0.5924 0.1494 1.3194 0.069 Uiso 1 1 calc R
H8C H 0.6494 0.1315 1.2675 0.069 Uiso 1 1 calc R
C9 C 0.3188(10) 0.0954(4) 1.1048(10) 0.040(4) Uani 1 1 d .
H9A H 0.3232 0.0848 1.0555 0.047 Uiso 1 1 calc R
H9B H 0.3246 0.0791 1.1458 0.047 Uiso 1 1 calc R
C10 C 0.2217(8) 0.1288(3) 1.1669(7) 0.0176(12) Uani 1 1 d U
H10A H 0.2778 0.1367 1.1933 0.021 Uiso 1 1 calc R
H10B H 0.2000 0.1145 1.2032 0.021 Uiso 1 1 calc R
C11 C 0.1610(10) 0.1564(4) 1.1478(9) 0.032(3) Uani 1 1 d U
H11A H 0.1580 0.1683 1.1957 0.039 Uiso 1 1 calc R
H11B H 0.1034 0.1485 1.1260 0.039 Uiso 1 1 calc R
C12 C 0.1209(9) 0.2017(4) 1.0565(9) 0.033(4) Uani 1 1 d .
H12A H 0.1068 0.2145 1.0988 0.049 Uiso 1 1 calc R
H12B H 0.0704 0.1902 1.0310 0.049 Uiso 1 1 calc R
H12C H 0.1407 0.2155 1.0187 0.049 Uiso 1 1 calc R
C13 C 0.2663(10) 0.1967(4) 1.1250(9) 0.034(4) Uani 1 1 d .
H13A H 0.2535 0.2085 1.1693 0.051 Uiso 1 1 calc R
H13B H 0.2812 0.2115 1.0868 0.051 Uiso 1 1 calc R
H13C H 0.3141 0.1825 1.1425 0.051 Uiso 1 1 calc R
C14 C 0.1655(10) 0.0843(4) 1.0809(9) 0.038(4) Uani 1 1 d .
H14A H 0.1088 0.0940 1.0776 0.046 Uiso 1 1 calc R
H14B H 0.1744 0.0700 1.1261 0.046 Uiso 1 1 calc R
C15 C 0.1637(10) 0.0642(4) 1.0072(10) 0.038(4) Uani 1 1 d .
C16 C 0.1364(11) 0.0318(5) 1.0120(12) 0.053(5) Uani 1 1 d .
H16 H 0.1265 0.0240 1.0601 0.063 Uiso 1 1 calc R
C17 C 0.1244(12) 0.0120(5) 0.9485(12) 0.049(5) Uani 1 1 d .
C18 C 0.1384(12) 0.0239(4) 0.8752(12) 0.050(5) Uani 1 1 d .
H18 H 0.1296 0.0107 0.8307 0.060 Uiso 1 1 calc R
C19 C 0.1650(10) 0.0547(4) 0.8701(10) 0.035(4) Uani 1 1 d .
C20 C 0.1788(9) 0.0754(4) 0.9370(9) 0.031(4) Uani 1 1 d .
C21 C 0.0975(18) -0.0226(6) 0.9567(15) 0.087(9) Uani 1 1 d .
H21A H 0.0824 -0.0257 1.0077 0.130 Uiso 1 1 calc R
H21B H 0.1447 -0.0366 0.9514 0.130 Uiso 1 1 calc R
H21C H 0.0484 -0.0275 0.9161 0.130 Uiso 1 1 calc R
C22 C 0.1635(11) 0.0503(4) 0.7325(10) 0.039(4) Uani 1 1 d .
H22A H 0.1928 0.0300 0.7426 0.058 Uiso 1 1 calc R
H22B H 0.1841 0.0612 0.6906 0.058 Uiso 1 1 calc R
H22C H 0.1023 0.0466 0.7174 0.058 Uiso 1 1 calc R
C23 C 0.0224(9) 0.2094(4) 0.4796(9) 0.030(3) Uani 1 1 d .
H23A H 0.0190 0.2240 0.4362 0.045 Uiso 1 1 calc R
H23B H 0.0240 0.2212 0.5277 0.045 Uiso 1 1 calc R
H23C H -0.0273 0.1955 0.4708 0.045 Uiso 1 1 calc R
C24 C 0.0926(9) 0.1650(3) 0.4330(8) 0.021(3) Uani 1 1 d U
C25 C 0.0324(9) 0.1626(4) 0.3649(8) 0.026(3) Uani 1 1 d U
H25 H -0.0089 0.1786 0.3512 0.032 Uiso 1 1 calc R
C26 C 0.0333(9) 0.1350(4) 0.3144(8) 0.034(4) Uani 1 1 d .
C27 C -0.0346(11) 0.1319(4) 0.2391(10) 0.042(4) Uani 1 1 d U
H27A H -0.0244 0.1126 0.2118 0.063 Uiso 1 1 calc R
H27B H -0.0311 0.1501 0.2056 0.063 Uiso 1 1 calc R
H27C H -0.0913 0.1310 0.2524 0.063 Uiso 1 1 calc R
C28 C 0.1001(9) 0.1129(4) 0.3369(9) 0.031(3) Uani 1 1 d .
H28 H 0.1032 0.0952 0.3045 0.037 Uiso 1 1 calc R
C29 C 0.1621(10) 0.1160(4) 0.4052(9) 0.030(3) Uani 1 1 d .
C30 C 0.1609(9) 0.1420(4) 0.4556(8) 0.028(3) Uani 1 1 d .
C31 C 0.2309(9) 0.0909(4) 0.4265(8) 0.030(3) Uani 1 1 d .
H31A H 0.2230 0.0746 0.3857 0.035 Uiso 1 1 calc R
H31B H 0.2237 0.0807 0.4756 0.035 Uiso 1 1 calc R
C32 C 0.3346(9) 0.1205(4) 0.3625(9) 0.036(4) Uani 1 1 d .
H32A H 0.2791 0.1282 0.3345 0.044 Uiso 1 1 calc R
H32B H 0.3565 0.1052 0.3286 0.044 Uiso 1 1 calc R
C33 C 0.3972(10) 0.1485(5) 0.3789(9) 0.046(5) Uani 1 1 d .
H33A H 0.4546 0.1405 0.4012 0.055 Uiso 1 1 calc R
H33B H 0.4004 0.1593 0.3297 0.055 Uiso 1 1 calc R
C34 C 0.4372(11) 0.1944(5) 0.4624(10) 0.045(4) Uani 1 1 d .
H34A H 0.4873 0.1832 0.4899 0.067 Uiso 1 1 calc R
H34B H 0.4177 0.2094 0.4975 0.067 Uiso 1 1 calc R
H34C H 0.4519 0.2057 0.4181 0.067 Uiso 1 1 calc R
C35 C 0.2923(9) 0.1904(4) 0.3947(8) 0.030(3) Uani 1 1 d .
H35A H 0.2698 0.2028 0.4334 0.044 Uiso 1 1 calc R
H35B H 0.2485 0.1760 0.3688 0.044 Uiso 1 1 calc R
H35C H 0.3094 0.2046 0.3564 0.044 Uiso 1 1 calc R
C36 C 0.3833(10) 0.0769(4) 0.4544(9) 0.034(4) Uani 1 1 d .
H36A H 0.4415 0.0854 0.4586 0.041 Uiso 1 1 calc R
H36B H 0.3734 0.0625 0.4093 0.041 Uiso 1 1 calc R
C37 C 0.3814(10) 0.0573(4) 0.5263(10) 0.039(4) Uani 1 1 d .
C38 C 0.3982(12) 0.0250(5) 0.5269(12) 0.052(5) Uani 1 1 d .
H38 H 0.4049 0.0156 0.4795 0.063 Uiso 1 1 calc R
C39 C 0.4058(13) 0.0056(5) 0.5918(12) 0.050(5) Uani 1 1 d .
C40 C 0.3985(11) 0.0196(4) 0.6649(10) 0.039(4) Uani 1 1 d .
H40 H 0.4062 0.0073 0.7107 0.046 Uiso 1 1 calc R
C41 C 0.3801(10) 0.0516(4) 0.6674(9) 0.032(4) Uani 1 1 d .
C42 C 0.3688(8) 0.0717(3) 0.5992(9) 0.025(3) Uani 1 1 d .
C43 C 0.4220(18) -0.0307(5) 0.5892(14) 0.081(8) Uani 1 1 d .
H43A H 0.4251 -0.0370 0.5362 0.121 Uiso 1 1 calc R
H43B H 0.3754 -0.0419 0.6062 0.121 Uiso 1 1 calc R
H43C H 0.4756 -0.0358 0.6237 0.121 Uiso 1 1 calc R
C44 C 0.5206(8) 0.1217(3) 0.9036(7) 0.015(3) Uani 1 1 d U
C45 C 0.5957(9) 0.1029(3) 0.9554(9) 0.026(3) Uani 1 1 d .
C46 C 0.6544(9) 0.1262(4) 1.0100(9) 0.032(4) Uani 1 1 d .
H46A H 0.6840 0.1399 0.9789 0.049 Uiso 1 1 calc R
H46B H 0.6960 0.1143 1.0468 0.049 Uiso 1 1 calc R
H46C H 0.6198 0.1391 1.0384 0.049 Uiso 1 1 calc R
C47 C 0.5503(11) 0.0804(4) 1.0058(9) 0.039(4) Uani 1 1 d .
H47A H 0.5919 0.0658 1.0345 0.058 Uiso 1 1 calc R
H47B H 0.5058 0.0685 0.9719 0.058 Uiso 1 1 calc R
H47C H 0.5249 0.0929 1.0425 0.058 Uiso 1 1 calc R
C48 C 0.6449(10) 0.0827(4) 0.9042(10) 0.035(4) Uani 1 1 d .
H48A H 0.6710 0.0965 0.8708 0.053 Uiso 1 1 calc R
H48B H 0.6054 0.0683 0.8722 0.053 Uiso 1 1 calc R
H48C H 0.6892 0.0705 0.9377 0.053 Uiso 1 1 calc R
C49 C 0.4920(8) 0.2007(3) 0.8104(8) 0.022(3) Uani 1 1 d .
C50 C 0.5742(9) 0.2103(3) 0.7795(8) 0.022(3) Uani 1 1 d U
C51 C 0.6425(9) 0.1858(4) 0.8178(9) 0.033(4) Uani 1 1 d .
H51A H 0.6958 0.1895 0.7997 0.049 Uiso 1 1 calc R
H51B H 0.6223 0.1645 0.8034 0.049 Uiso 1 1 calc R
H51C H 0.6520 0.1880 0.8743 0.049 Uiso 1 1 calc R
C52 C 0.6018(10) 0.2444(4) 0.8054(10) 0.034(4) Uani 1 1 d .
H52A H 0.5574 0.2592 0.7826 0.050 Uiso 1 1 calc R
H52B H 0.6547 0.2496 0.7880 0.050 Uiso 1 1 calc R
H52C H 0.6107 0.2458 0.8621 0.050 Uiso 1 1 calc R
C53 C 0.5573(9) 0.2080(4) 0.6892(8) 0.029(3) Uani 1 1 d .
H53A H 0.5072 0.2206 0.6676 0.044 Uiso 1 1 calc R
H53B H 0.5473 0.1860 0.6735 0.044 Uiso 1 1 calc R
H53C H 0.6067 0.2160 0.6698 0.044 Uiso 1 1 calc R
C54 C 0.2514(8) 0.2463(4) 0.9005(8) 0.023(3) Uani 1 1 d .
C55 C 0.2410(9) 0.2798(3) 0.9338(8) 0.026(3) Uani 1 1 d .
C56 C 0.2832(10) 0.3024(4) 0.8793(9) 0.036(4) Uani 1 1 d .
H56A H 0.2526 0.3004 0.8257 0.054 Uiso 1 1 calc R
H56B H 0.3427 0.2964 0.8820 0.054 Uiso 1 1 calc R
H56C H 0.2802 0.3242 0.8965 0.054 Uiso 1 1 calc R
C57 C 0.2889(10) 0.2834(4) 1.0186(9) 0.033(4) Uani 1 1 d .
H57A H 0.2870 0.3055 1.0346 0.049 Uiso 1 1 calc R
H57B H 0.3481 0.2769 1.0221 0.049 Uiso 1 1 calc R
H57C H 0.2618 0.2702 1.0526 0.049 Uiso 1 1 calc R
C58 C 0.1462(9) 0.2873(4) 0.9298(10) 0.030(4) Uani 1 1 d .
H58A H 0.1210 0.2714 0.9589 0.045 Uiso 1 1 calc R
H58B H 0.1169 0.2872 0.8756 0.045 Uiso 1 1 calc R
H58C H 0.1405 0.3081 0.9523 0.045 Uiso 1 1 calc R
C59 C 0.0373(9) 0.1224(4) 0.6273(9) 0.027(3) Uani 1 1 d .
C60 C -0.0363(8) 0.1033(4) 0.5747(8) 0.024(3) Uani 1 1 d .
C61 C 0.0051(11) 0.0796(5) 0.5258(11) 0.050(5) Uani 1 1 d .
H61A H -0.0381 0.0716 0.4834 0.075 Uiso 1 1 calc R
H61B H 0.0298 0.0621 0.5587 0.075 Uiso 1 1 calc R
H61C H 0.0499 0.0903 0.5044 0.075 Uiso 1 1 calc R
C62 C -0.0970(10) 0.1255(4) 0.5204(10) 0.039(4) Uani 1 1 d .
H62A H -0.0680 0.1338 0.4802 0.059 Uiso 1 1 calc R
H62B H -0.1139 0.1430 0.5506 0.059 Uiso 1 1 calc R
H62C H -0.1476 0.1137 0.4960 0.059 Uiso 1 1 calc R
C63 C -0.0882(10) 0.0851(4) 0.6271(9) 0.035(4) Uani 1 1 d .
H63A H -0.1132 0.1000 0.6589 0.053 Uiso 1 1 calc R
H63B H -0.0506 0.0706 0.6609 0.053 Uiso 1 1 calc R
H63C H -0.1335 0.0731 0.5945 0.053 Uiso 1 1 calc R
C64 C 0.0245(9) 0.1272(4) 0.9217(8) 0.025(3) Uani 1 1 d .
C65 C -0.0691(9) 0.1150(4) 0.9256(9) 0.026(3) Uani 1 1 d .
C66 C -0.0839(11) 0.0835(5) 0.8815(10) 0.046(5) Uani 1 1 d .
H66A H -0.0383 0.0688 0.9023 0.069 Uiso 1 1 calc R
H66B H -0.0844 0.0871 0.8263 0.069 Uiso 1 1 calc R
H66C H -0.1386 0.0746 0.8880 0.069 Uiso 1 1 calc R
C67 C -0.1331(9) 0.1411(4) 0.8886(10) 0.038(4) Uani 1 1 d .
H67A H -0.1283 0.1442 0.8343 0.058 Uiso 1 1 calc R
H67B H -0.1199 0.1609 0.9170 0.058 Uiso 1 1 calc R
H67C H -0.1911 0.1346 0.8913 0.058 Uiso 1 1 calc R
C68 C -0.0782(10) 0.1099(4) 1.0111(9) 0.031(3) Uani 1 1 d .
H68A H -0.1358 0.1027 1.0128 0.046 Uiso 1 1 calc R
H68B H -0.0673 0.1298 1.0395 0.046 Uiso 1 1 calc R
H68C H -0.0372 0.0941 1.0349 0.046 Uiso 1 1 calc R
C69 C 0.5347(9) 0.1233(3) 0.6090(9) 0.027(3) Uani 1 1 d .
C70 C 0.6234(10) 0.1117(4) 0.6018(10) 0.036(4) Uani 1 1 d .
C71 C 0.6302(15) 0.0770(6) 0.6324(14) 0.076(8) Uani 1 1 d .
H71A H 0.6203 0.0766 0.6858 0.114 Uiso 1 1 calc R
H71B H 0.6870 0.0688 0.6311 0.114 Uiso 1 1 calc R
H71C H 0.5876 0.0640 0.5995 0.114 Uiso 1 1 calc R
C72 C 0.6921(14) 0.1314(6) 0.6526(14) 0.070(6) Uani 1 1 d U
H72A H 0.6858 0.1535 0.6367 0.105 Uiso 1 1 calc R
H72B H 0.7482 0.1238 0.6466 0.105 Uiso 1 1 calc R
H72C H 0.6864 0.1294 0.7069 0.105 Uiso 1 1 calc R
C73 C 0.6381(10) 0.1115(5) 0.5169(11) 0.046(5) Uani 1 1 d .
H73A H 0.5945 0.0985 0.4850 0.068 Uiso 1 1 calc R
H73B H 0.6943 0.1028 0.5154 0.068 Uiso 1 1 calc R
H73C H 0.6345 0.1330 0.4967 0.068 Uiso 1 1 calc R
C74 C 0.3104(9) 0.2447(4) 0.6219(8) 0.025(3) Uani 1 1 d .
C75 C 0.3190(9) 0.2779(4) 0.5883(9) 0.027(3) Uani 1 1 d .
C76 C 0.4158(10) 0.2854(4) 0.5920(11) 0.040(4) Uani 1 1 d .
H76A H 0.4472 0.2816 0.6446 0.060 Uiso 1 1 calc R
H76B H 0.4223 0.3074 0.5780 0.060 Uiso 1 1 calc R
H76C H 0.4382 0.2718 0.5555 0.060 Uiso 1 1 calc R
C77 C 0.2693(10) 0.2805(4) 0.5031(8) 0.035(4) Uani 1 1 d .
H77A H 0.2933 0.2658 0.4702 0.053 Uiso 1 1 calc R
H77B H 0.2739 0.3020 0.4843 0.053 Uiso 1 1 calc R
H77C H 0.2094 0.2754 0.5015 0.053 Uiso 1 1 calc R
C78 C 0.2859(10) 0.3013(4) 0.6417(9) 0.034(4) Uani 1 1 d .
H78A H 0.2251 0.2979 0.6393 0.051 Uiso 1 1 calc R
H78B H 0.2953 0.3228 0.6250 0.051 Uiso 1 1 calc R
H78C H 0.3162 0.2983 0.6950 0.051 Uiso 1 1 calc R
C79 C 0.0683(8) 0.2020(3) 0.7123(7) 0.016(3) Uani 1 1 d .
C80 C -0.0118(9) 0.2118(4) 0.7442(8) 0.026(3) Uani 1 1 d .
C81 C -0.0815(9) 0.1873(4) 0.7092(9) 0.028(3) Uani 1 1 d .
H81A H -0.0901 0.1879 0.6526 0.042 Uiso 1 1 calc R
H81B H -0.1349 0.1924 0.7259 0.042 Uiso 1 1 calc R
H81C H -0.0631 0.1661 0.7274 0.042 Uiso 1 1 calc R
C82 C -0.0422(10) 0.2456(4) 0.7160(10) 0.034(4) Uani 1 1 d .
H82A H 0.0025 0.2609 0.7355 0.052 Uiso 1 1 calc R
H82B H -0.0938 0.2509 0.7355 0.052 Uiso 1 1 calc R
H82C H -0.0542 0.2461 0.6592 0.052 Uiso 1 1 calc R
C83 C 0.0019(9) 0.2102(4) 0.8342(8) 0.027(3) Uani 1 1 d .
H83A H 0.0260 0.1897 0.8519 0.041 Uiso 1 1 calc R
H83B H -0.0527 0.2130 0.8508 0.041 Uiso 1 1 calc R
H83C H 0.0409 0.2269 0.8566 0.041 Uiso 1 1 calc R
C84 C 0.3854(11) 0.0506(4) 0.8075(9) 0.035(4) Uani 1 1 d .
H84A H 0.3471 0.0325 0.8018 0.052 Uiso 1 1 calc R
H84B H 0.3742 0.0640 0.8499 0.052 Uiso 1 1 calc R
H84C H 0.4443 0.0433 0.8190 0.052 Uiso 1 1 calc R
H111 H 0.365(11) 0.185(4) 0.637(10) 0.05(5) Uiso 1 1 d .
H115 H 0.177(12) 0.184(4) 0.903(11) 0.05(6) Uiso 1 1 d .
H270 H 0.339(11) 0.114(2) 0.859(10) 0.05(5) Uiso 1 1 d D
H296 H 0.241(11) 0.135(4) 0.642(4) 0.05(5) Uiso 1 1 d D

loop_
_atom_site_aniso_label
_atom_site_aniso_U_11
_atom_site_aniso_U_22
_atom_site_aniso_U_33
_atom_site_aniso_U_23
_atom_site_aniso_U_13
_atom_site_aniso_U_12
Dy1 0.0113(3) 0.0262(3) 0.0159(3) 0.0036(3) 0.0038(2) -0.0001(2)
Dy2 0.0113(3) 0.0262(3) 0.0159(3) 0.0036(3) 0.0038(2) -0.0001(2)
Dy3 0.0113(3) 0.0262(3) 0.0159(3) 0.0036(3) 0.0038(2) -0.0001(2)
Dy4 0.0113(3) 0.0262(3) 0.0159(3) 0.0036(3) 0.0038(2) -0.0001(2)
Co1 0.0134(9) 0.0416(12) 0.0153(9) 0.0071(8) 0.0054(7) -0.0004(8)
Co2 0.0113(8) 0.0262(10) 0.0159(9) 0.0036(7) 0.0038(7) -0.0001(7)
O1 0.023(5) 0.034(6) 0.023(5) 0.000(4) 0.003(4) 0.002(4)
O2 0.010(4) 0.039(6) 0.022(5) 0.008(4) -0.007(4) 0.001(4)
O3 0.017(5) 0.026(5) 0.029(5) 0.012(4) 0.012(4) 0.005(4)
O4 0.025(2) 0.025(2) 0.025(2) 0.0005(10) 0.0043(11) -0.0006(10)
O5 0.011(4) 0.042(6) 0.012(5) 0.005(4) 0.005(4) -0.002(4)
O6 0.020(2) 0.021(2) 0.020(2) -0.0004(10) 0.0043(11) 0.0001(10)
O7 0.021(5) 0.044(6) 0.016(5) 0.000(4) 0.003(4) 0.001(5)
O8 0.027(5) 0.035(6) 0.018(5) -0.003(4) -0.003(4) 0.005(4)
O9 0.014(2) 0.015(2) 0.014(2) 0.0001(10) 0.0027(11) 0.0005(10)
O10 0.0113(14) 0.0262(15) 0.0159(14) 0.0036(9) 0.0038(9) -0.0001(9)
O11 0.030(4) 0.016(4) 0.021(4) 0.003(3) -0.020(3) 0.000(3)
O12 0.013(5) 0.026(5) 0.026(5) -0.001(4) 0.002(4) 0.003(4)
O13 0.012(4) 0.025(5) 0.018(4) -0.003(4) 0.001(3) -0.004(4)
O14 0.022(4) 0.036(4) 0.020(4) 0.001(3) 0.015(3) 0.001(3)
O15 0.013(5) 0.044(6) 0.025(5) 0.010(5) 0.006(4) -0.002(4)
O16 0.0113(14) 0.0262(15) 0.0159(14) 0.0036(9) 0.0038(9) -0.0001(9)
O17 0.020(5) 0.025(5) 0.024(5) 0.008(4) 0.002(4) 0.002(4)
O18 0.017(5) 0.024(5) 0.032(6) -0.003(4) -0.004(4) 0.010(4)
O19 0.019(5) 0.033(6) 0.020(5) -0.007(4) -0.001(4) -0.003(4)
O20 0.016(5) 0.026(5) 0.014(5) -0.002(4) 0.003(4) 0.005(4)
O21 0.015(5) 0.034(6) 0.021(5) 0.001(4) 0.000(4) 0.003(4)
O22 0.013(5) 0.036(6) 0.021(5) -0.003(4) 0.005(4) -0.006(4)
O23 0.009(4) 0.023(5) 0.050(7) 0.001(5) 0.016(4) -0.001(4)
O24 0.018(5) 0.048(7) 0.017(5) -0.002(4) 0.005(4) 0.006(4)
O25 0.016(4) 0.035(4) 0.028(4) 0.000(3) -0.004(3) 0.005(3)
O26 0.017(5) 0.034(6) 0.019(5) -0.003(4) -0.001(4) -0.007(4)
O27 0.023(5) 0.046(7) 0.031(6) 0.018(5) 0.003(5) -0.008(5)
O28 0.013(5) 0.028(5) 0.022(5) 0.002(4) -0.002(4) -0.010(4)
O40 0.023(2) 0.023(2) 0.023(2) 0.0009(10) 0.0041(11) -0.0007(10)
N1 0.019(6) 0.068(10) 0.014(6) 0.006(6) 0.000(5) -0.007(6)
N2 0.021(4) 0.037(5) 0.031(5) 0.000(4) 0.004(4) 0.002(4)
N3 0.017(6) 0.043(8) 0.025(7) -0.009(6) 0.011(5) 0.005(5)
N4 0.023(6) 0.061(9) 0.011(6) 0.005(6) 0.005(5) 0.001(6)
C1 0.023(8) 0.037(9) 0.028(8) -0.002(7) -0.003(6) -0.014(7)
C2 0.023(3) 0.024(3) 0.023(3) 0.0001(10) 0.0042(12) 0.0000(10)
C3 0.015(7) 0.054(10) 0.023(8) 0.002(7) 0.006(6) -0.001(7)
C4 0.016(7) 0.053(10) 0.026(8) 0.012(7) 0.005(6) 0.012(7)
C5 0.028(8) 0.064(11) 0.017(8) 0.015(7) 0.015(6) 0.011(8)
C6 0.012(7) 0.053(10) 0.011(7) 0.008(6) -0.003(5) -0.003(6)
C7 0.017(4) 0.026(5) 0.020(5) -0.001(4) 0.011(4) 0.002(4)
C8 0.022(8) 0.082(14) 0.030(9) 0.026(9) -0.008(7) -0.002(8)
C9 0.023(8) 0.049(10) 0.042(10) 0.026(8) -0.006(7) -0.011(7)
C10 0.0113(14) 0.0262(15) 0.0159(14) 0.0036(9) 0.0038(9) -0.0001(9)
C11 0.029(4) 0.043(4) 0.026(4) 0.0002(10) 0.0074(12) -0.0001(10)
C12 0.014(7) 0.055(10) 0.027(8) 0.002(7) -0.004(6) 0.014(7)
C13 0.027(8) 0.050(10) 0.029(9) -0.007(7) 0.013(7) -0.008(7)
C14 0.025(8) 0.067(12) 0.025(8) 0.024(8) 0.011(7) 0.002(8)
C15 0.032(9) 0.033(9) 0.045(10) 0.026(8) -0.002(7) 0.002(7)
C16 0.036(10) 0.067(13) 0.052(12) 0.036(11) -0.001(9) -0.017(9)
C17 0.046(11) 0.047(11) 0.052(12) 0.026(9) 0.000(9) -0.014(9)
C18 0.043(11) 0.037(10) 0.063(13) 0.009(9) -0.005(9) -0.014(8)
C19 0.023(8) 0.035(9) 0.048(10) 0.021(8) 0.005(7) 0.003(7)
C20 0.016(7) 0.043(9) 0.034(9) 0.017(7) 0.002(6) 0.003(6)
C21 0.10(2) 0.063(16) 0.086(19) 0.031(14) -0.003(16) -0.031(14)
C22 0.034(9) 0.034(9) 0.049(11) 0.009(8) 0.012(8) -0.001(7)
C23 0.028(8) 0.036(9) 0.025(8) -0.006(7) 0.006(6) 0.000(7)
C24 0.021(3) 0.021(3) 0.021(3) 0.0001(10) 0.0044(12) -0.0003(10)
C25 0.026(3) 0.027(3) 0.026(3) 0.0003(10) 0.0049(12) -0.0005(10)
C26 0.022(8) 0.067(12) 0.010(7) -0.001(7) -0.003(6) 0.006(7)
C27 0.043(6) 0.046(6) 0.036(6) 0.000(4) 0.007(4) 0.000(4)
C28 0.018(7) 0.050(10) 0.023(8) -0.004(7) -0.002(6) -0.006(7)
C29 0.025(8) 0.045(9) 0.024(8) -0.008(7) 0.016(6) -0.005(7)
C30 0.027(8) 0.046(9) 0.006(6) -0.002(6) -0.005(5) -0.008(7)
C31 0.015(7) 0.054(10) 0.019(7) -0.013(7) 0.002(6) -0.002(7)
C32 0.019(7) 0.071(12) 0.019(8) -0.007(7) 0.003(6) 0.007(7)
C33 0.022(8) 0.097(15) 0.023(8) 0.008(9) 0.014(7) 0.005(9)
C34 0.038(10) 0.065(12) 0.034(10) 0.011(9) 0.016(8) -0.007(9)
C35 0.018(7) 0.053(10) 0.019(7) 0.002(7) 0.009(6) -0.007(7)
C36 0.027(8) 0.047(10) 0.028(8) -0.019(7) 0.006(7) 0.008(7)
C37 0.017(7) 0.061(12) 0.037(9) -0.021(8) 0.002(7) 0.004(7)
C38 0.050(11) 0.059(13) 0.054(12) -0.023(10) 0.025(10) 0.005(10)
C39 0.053(12) 0.046(11) 0.056(12) -0.005(9) 0.025(10) 0.003(9)
C40 0.053(11) 0.038(10) 0.026(9) -0.002(7) 0.012(8) 0.007(8)
C41 0.027(8) 0.035(9) 0.032(9) -0.003(7) 0.005(7) 0.010(7)
C42 0.010(6) 0.030(8) 0.038(9) -0.012(7) 0.009(6) 0.002(6)
C43 0.14(2) 0.033(11) 0.088(18) -0.004(11) 0.068(17) 0.024(13)
C44 0.015(3) 0.016(3) 0.015(3) 0.0004(10) 0.0029(11) -0.0001(10)
C45 0.024(8) 0.021(7) 0.036(9) -0.001(6) 0.008(6) 0.005(6)
C46 0.022(8) 0.038(9) 0.033(9) 0.000(7) -0.003(6) 0.014(7)
C47 0.040(10) 0.048(10) 0.028(9) 0.021(8) 0.002(7) 0.011(8)
C48 0.025(8) 0.039(9) 0.044(10) -0.003(8) 0.010(7) 0.009(7)
C49 0.010(6) 0.032(8) 0.023(7) 0.008(6) 0.001(5) 0.003(6)
C50 0.021(3) 0.022(3) 0.022(3) 0.0001(10) 0.0043(12) -0.0001(10)
C51 0.012(7) 0.064(11) 0.021(8) 0.000(7) 0.000(6) -0.005(7)
C52 0.030(8) 0.034(9) 0.040(9) -0.008(7) 0.016(7) -0.012(7)
C53 0.020(7) 0.044(9) 0.025(8) 0.006(7) 0.007(6) 0.002(7)
C54 0.013(7) 0.040(9) 0.016(7) 0.001(6) 0.006(6) 0.010(6)
C55 0.020(7) 0.028(8) 0.025(8) -0.006(6) -0.009(6) 0.002(6)
C56 0.035(9) 0.036(9) 0.031(9) 0.003(7) -0.008(7) -0.017(7)
C57 0.023(8) 0.034(9) 0.043(10) -0.009(7) 0.011(7) -0.006(7)
C58 0.016(7) 0.027(8) 0.043(10) -0.012(7) -0.006(6) 0.005(6)
C59 0.014(7) 0.034(8) 0.034(8) -0.004(7) 0.005(6) 0.002(6)
C60 0.013(7) 0.034(8) 0.020(7) -0.007(6) -0.006(5) -0.007(6)
C61 0.025(9) 0.068(13) 0.056(12) -0.031(10) 0.005(8) -0.004(9)
C62 0.030(9) 0.047(10) 0.035(9) 0.011(8) -0.010(7) -0.008(8)
C63 0.019(8) 0.047(10) 0.037(9) 0.003(8) -0.001(7) -0.013(7)
C64 0.022(7) 0.037(8) 0.019(7) 0.011(6) 0.011(6) 0.009(6)
C65 0.022(7) 0.031(8) 0.027(8) 0.006(6) 0.012(6) -0.011(6)
C66 0.040(10) 0.063(12) 0.040(10) -0.012(9) 0.017(8) -0.021(9)
C67 0.012(7) 0.061(11) 0.044(10) 0.018(8) 0.012(7) -0.001(7)
C68 0.029(8) 0.039(9) 0.027(8) 0.007(7) 0.012(7) -0.008(7)
C69 0.021(7) 0.029(8) 0.029(8) 0.006(6) 0.004(6) 0.009(6)
C70 0.024(8) 0.053(11) 0.031(9) -0.013(8) 0.005(7) 0.002(7)
C71 0.073(15) 0.094(18) 0.073(16) 0.037(14) 0.043(13) 0.048(14)
C72 0.049(6) 0.092(6) 0.070(6) -0.0068(11) 0.0131(15) 0.0002(11)
C73 0.022(8) 0.065(13) 0.053(11) -0.005(9) 0.014(8) 0.007(8)
C74 0.020(7) 0.033(8) 0.021(7) 0.002(6) 0.002(6) 0.012(6)
C75 0.011(7) 0.037(9) 0.031(8) 0.006(7) -0.001(6) 0.000(6)
C76 0.031(9) 0.042(10) 0.050(11) 0.017(8) 0.017(8) -0.002(7)
C77 0.027(8) 0.056(11) 0.017(8) 0.013(7) -0.011(6) -0.006(7)
C78 0.024(8) 0.043(10) 0.037(9) 0.001(7) 0.008(7) -0.001(7)
C79 0.015(6) 0.021(7) 0.010(6) 0.006(5) -0.001(5) 0.004(5)
C80 0.024(7) 0.033(8) 0.024(8) 0.010(6) 0.010(6) 0.012(6)
C81 0.021(7) 0.035(8) 0.031(8) -0.010(7) 0.009(6) -0.008(6)
C82 0.027(8) 0.042(10) 0.036(9) 0.005(7) 0.010(7) 0.009(7)
C83 0.014(7) 0.044(9) 0.024(8) -0.001(7) 0.004(6) 0.009(6)
C84 0.041(9) 0.031(9) 0.030(9) 0.009(7) 0.003(7) 0.004(7)

loop_
_atom_type_symbol
_atom_type_description
_atom_type_scat_dispersion_real
_atom_type_scat_dispersion_imag
_atom_type_scat_source
C C 0.0033 0.0016 'International Tables Vol C Tables 4.2.6.8 and 6.1.1.4'
H H 0.0000 0.0000 'International Tables Vol C Tables 4.2.6.8 and 6.1.1.4'
N N 0.0061 0.0033 'International Tables Vol C Tables 4.2.6.8 and 6.1.1.4'
O O 0.0106 0.0060 'International Tables Vol C Tables 4.2.6.8 and 6.1.1.4'
Co Co 0.3494 0.9721 'International Tables Vol C Tables 4.2.6.8 and 6.1.1.4'
Dy Dy -0.1892 4.4098 'International Tables Vol C Tables 4.2.6.8 and 6.1.1.4'

loop_
_geom_angle_atom_site_label_1
_geom_angle_atom_site_label_2
_geom_angle_atom_site_label_3
_geom_angle
O15 Dy1 O16 85.7(3)
O15 Dy1 O3 75.3(3)
O16 Dy1 O3 143.5(3)
O15 Dy1 O12 87.8(3)
O16 Dy1 O12 75.5(3)
O3 Dy1 O12 73.0(3)
O15 Dy1 O40 75.6(3)
O16 Dy1 O40 76.6(3)
O3 Dy1 O40 126.2(3)
O12 Dy1 O40 148.4(3)
O15 Dy1 O10 148.4(3)
O16 Dy1 O10 80.6(3)
O3 Dy1 O10 129.9(3)
O12 Dy1 O10 115.6(3)
O40 Dy1 O10 73.6(3)
O15 Dy1 O11 143.4(3)
O16 Dy1 O11 114.0(3)
O3 Dy1 O11 70.8(3)
O12 Dy1 O11 69.4(3)
O40 Dy1 O11 137.0(3)
O10 Dy1 O11 67.9(3)
O15 Dy1 O4 90.2(3)
O16 Dy1 O4 149.8(3)
O3 Dy1 O4 62.5(3)
O12 Dy1 O4 134.3(3)
O40 Dy1 O4 73.4(3)
O10 Dy1 O4 87.7(3)
O11 Dy1 O4 86.5(3)
O15 Dy1 Co1 69.9(2)
O16 Dy1 Co1 107.3(2)
O3 Dy1 Co1 37.0(2)
O12 Dy1 Co1 38.2(2)
O40 Dy1 Co1 144.7(2)
O10 Dy1 Co1 141.5(2)
O11 Dy1 Co1 74.7(2)
O4 Dy1 Co1 99.2(2)
O15 Dy1 Dy4 125.3(2)
O16 Dy1 Dy4 44.3(2)
O3 Dy1 Dy4 157.4(2)
O12 Dy1 Dy4 96.8(2)
O40 Dy1 Dy4 72.7(2)
O10 Dy1 Dy4 36.4(2)
O11 Dy1 Dy4 86.7(2)
O4 Dy1 Dy4 120.7(2)
Co1 Dy1 Dy4 134.83(4)
O15 Dy1 Dy2 123.5(3)
O16 Dy1 Dy2 88.5(2)
O3 Dy1 Dy2 77.0(2)
O12 Dy1 Dy2 36.8(2)
O40 Dy1 Dy2 155.3(2)
O10 Dy1 Dy2 84.6(2)
O11 Dy1 Dy2 34.7(2)
O4 Dy1 Dy2 118.1(2)
Co1 Dy1 Dy2 58.59(3)
Dy4 Dy1 Dy2 82.81(2)
O15 Dy1 Dy3 174.4(3)
O16 Dy1 Dy3 100.0(2)
O3 Dy1 Dy3 100.0(2)
O12 Dy1 Dy3 93.8(2)
O40 Dy1 Dy3 105.3(2)
O10 Dy1 Dy3 34.1(2)
O11 Dy1 Dy3 33.8(2)
O4 Dy1 Dy3 84.8(2)
Co1 Dy1 Dy3 108.32(4)
Dy4 Dy1 Dy3 59.898(17)
Dy2 Dy1 Dy3 57.40(2)
O2 Dy2 O19 100.0(3)
O2 Dy2 O11 80.0(4)
O19 Dy2 O11 141.9(3)
O2 Dy2 O22 140.4(3)
O19 Dy2 O22 76.5(3)
O11 Dy2 O22 126.8(3)
O2 Dy2 O20 76.6(3)
O19 Dy2 O20 140.5(3)
O11 Dy2 O20 77.0(3)
O22 Dy2 O20 81.9(3)
O2 Dy2 O12 68.1(3)
O19 Dy2 O12 76.8(3)
O11 Dy2 O12 67.9(3)
O22 Dy2 O12 144.1(3)
O20 Dy2 O12 133.4(3)
O2 Dy2 O13 137.9(3)
O19 Dy2 O13 79.4(3)
O11 Dy2 O13 76.1(3)
O22 Dy2 O13 81.0(3)
O20 Dy2 O13 129.3(3)
O12 Dy2 O13 70.8(3)
O2 Dy2 O23 141.1(3)
O19 Dy2 O23 118.0(3)
O11 Dy2 O23 75.2(3)
O22 Dy2 O23 51.7(3)
O20 Dy2 O23 69.1(3)
O12 Dy2 O23 126.0(3)
O13 Dy2 O23 62.9(3)
O2 Dy2 O1 63.0(3)
O19 Dy2 O1 77.7(3)
O11 Dy2 O1 131.8(3)
O22 Dy2 O1 77.9(3)
O20 Dy2 O1 65.6(3)
O12 Dy2 O1 118.8(3)
O13 Dy2 O1 151.8(3)
O23 Dy2 O1 115.2(3)
O2 Dy2 C49 146.9(3)
O19 Dy2 C49 98.8(4)
O11 Dy2 C49 101.1(4)
O22 Dy2 C49 25.8(4)
O20 Dy2 C49 71.6(3)
O12 Dy2 C49 143.3(3)
O13 Dy2 C49 72.5(3)
O23 Dy2 C49 26.1(3)
O1 Dy2 C49 95.1(3)
O2 Dy2 Dy3 113.4(3)
O19 Dy2 Dy3 141.2(2)
O11 Dy2 Dy3 38.1(3)
O22 Dy2 Dy3 88.8(2)
O20 Dy2 Dy3 69.5(2)
O12 Dy2 Dy3 97.4(2)
O13 Dy2 Dy3 62.8(2)
O23 Dy2 Dy3 37.1(2)
O1 Dy2 Dy3 134.4(2)
C49 Dy2 Dy3 63.1(3)
O2 Dy2 Dy1 79.7(2)
O19 Dy2 Dy1 107.2(2)
O11 Dy2 Dy1 34.8(2)
O22 Dy2 Dy1 139.5(2)
O20 Dy2 Dy1 110.6(2)
O12 Dy2 Dy1 35.1(2)
O13 Dy2 Dy1 61.0(2)
O23 Dy2 Dy1 95.6(2)
O1 Dy2 Dy1 142.5(2)
C49 Dy2 Dy1 119.9(3)
Dy3 Dy2 Dy1 62.70(2)
O23 Dy3 O24 86.3(3)
O23 Dy3 O21 78.2(4)
O24 Dy3 O21 76.5(3)
O23 Dy3 O7 144.1(4)
O24 Dy3 O7 75.7(3)
O21 Dy3 O7 125.5(3)
O23 Dy3 O9 75.3(3)
O24 Dy3 O9 87.0(3)
O21 Dy3 O9 149.5(3)
O7 Dy3 O9 73.0(3)
O23 Dy3 O11 81.0(3)
O24 Dy3 O11 150.2(3)
O21 Dy3 O11 74.6(3)
O7 Dy3 O11 128.1(3)
O9 Dy3 O11 115.2(3)
O23 Dy3 O10 112.4(3)
O24 Dy3 O10 143.4(3)
O21 Dy3 O10 136.4(3)
O7 Dy3 O10 71.0(3)
O9 Dy3 O10 69.2(3)
O11 Dy3 O10 66.2(3)
O23 Dy3 O8 150.1(3)
O24 Dy3 O8 92.9(3)
O21 Dy3 O8 72.5(3)
O7 Dy3 O8 63.1(3)
O9 Dy3 O8 134.6(3)
O11 Dy3 O8 85.3(3)
O10 Dy3 O8 85.5(3)
O23 Dy3 Co2 107.4(3)
O24 Dy3 Co2 69.4(2)
O21 Dy3 Co2 144.9(2)
O7 Dy3 Co2 37.2(3)
O9 Dy3 Co2 38.0(2)
O11 Dy3 Co2 140.2(2)
O10 Dy3 Co2 74.9(2)
O8 Dy3 Co2 100.3(2)
O23 Dy3 Dy2 43.9(2)
O24 Dy3 Dy2 125.3(2)
O21 Dy3 Dy2 73.0(2)
O7 Dy3 Dy2 157.1(2)
O9 Dy3 Dy2 97.3(2)
O11 Dy3 Dy2 37.1(2)
O10 Dy3 Dy2 86.2(2)
O8 Dy3 Dy2 118.7(2)
Co2 Dy3 Dy2 135.10(4)
O23 Dy3 Dy4 87.3(2)
O24 Dy3 Dy4 122.5(2)
O21 Dy3 Dy4 155.5(2)
O7 Dy3 Dy4 77.2(2)
O9 Dy3 Dy4 36.5(2)
O11 Dy3 Dy4 83.8(2)
O10 Dy3 Dy4 34.8(2)
O8 Dy3 Dy4 117.6(2)
Co2 Dy3 Dy4 58.53(3)
Dy2 Dy3 Dy4 82.79(2)
O23 Dy3 Dy1 99.0(2)
O24 Dy3 Dy1 174.6(3)
O21 Dy3 Dy1 105.3(2)
O7 Dy3 Dy1 99.3(2)
O9 Dy3 Dy1 93.6(2)
O11 Dy3 Dy1 33.1(2)
O10 Dy3 Dy1 33.2(2)
O8 Dy3 Dy1 82.9(2)
Co2 Dy3 Dy1 107.91(4)
Dy2 Dy3 Dy1 59.901(17)
Dy4 Dy3 Dy1 57.35(2)
O28 Dy4 O6 100.4(3)
O28 Dy4 O10 142.9(3)
O6 Dy4 O10 80.6(3)
O28 Dy4 O26 140.8(3)
O6 Dy4 O26 76.7(3)
O10 Dy4 O26 75.9(3)
O28 Dy4 O9 76.5(3)
O6 Dy4 O9 68.1(3)
O10 Dy4 O9 69.6(3)
O26 Dy4 O9 133.6(3)
O28 Dy4 O17 77.2(3)
O6 Dy4 O17 139.5(3)
O10 Dy4 O17 125.3(3)
O26 Dy4 O17 80.7(3)
O9 Dy4 O17 145.2(3)
O28 Dy4 O5 76.8(3)
O6 Dy4 O5 63.0(3)
O10 Dy4 O5 132.5(3)
O26 Dy4 O5 67.1(3)
O9 Dy4 O5 117.6(3)
O17 Dy4 O5 77.4(3)
O28 Dy4 O16 118.5(3)
O6 Dy4 O16 139.9(3)
O10 Dy4 O16 74.2(3)
O26 Dy4 O16 67.3(3)
O9 Dy4 O16 127.7(3)
O17 Dy4 O16 51.1(3)
O5 Dy4 O16 114.6(3)
O28 Dy4 O13 79.5(3)
O6 Dy4 O13 138.5(3)
O10 Dy4 O13 76.1(3)
O26 Dy4 O13 128.4(3)
O9 Dy4 O13 71.7(3)
O17 Dy4 O13 81.5(3)
O5 Dy4 O13 151.1(3)
O16 Dy4 O13 63.8(3)
O28 Dy4 C79 98.7(3)
O6 Dy4 C79 145.7(3)
O10 Dy4 C79 100.4(3)
O26 Dy4 C79 70.5(3)
O9 Dy4 C79 144.7(3)
O17 Dy4 C79 25.0(3)
O5 Dy4 C79 94.4(3)
O16 Dy4 C79 26.3(3)
O13 Dy4 C79 73.1(3)
O28 Dy4 Dy1 141.2(2)
O6 Dy4 Dy1 113.2(2)
O10 Dy4 Dy1 36.9(2)
O26 Dy4 Dy1 69.0(2)
O9 Dy4 Dy1 97.9(2)
O17 Dy4 Dy1 88.6(2)
O5 Dy4 Dy1 135.43(19)
O16 Dy4 Dy1 37.46(19)
O13 Dy4 Dy1 62.5(2)
C79 Dy4 Dy1 63.8(2)
O28 Dy4 Dy3 107.0(2)
O6 Dy4 Dy3 80.1(2)
O10 Dy4 Dy3 36.2(2)
O26 Dy4 Dy3 110.8(2)
O9 Dy4 Dy3 35.5(2)
O17 Dy4 Dy3 139.8(2)
O5 Dy4 Dy3 142.8(2)
O16 Dy4 Dy3 96.45(19)
O13 Dy4 Dy3 60.9(2)
C79 Dy4 Dy3 120.7(2)
Dy1 Dy4 Dy3 62.75(2)
O2 Co1 O3 92.1(4)
O2 Co1 O12 79.2(4)
O3 Co1 O12 83.4(4)
O2 Co1 O14 176.4(4)
O3 Co1 O14 86.2(4)
O12 Co1 O14 97.5(4)
O2 Co1 N1 89.7(4)
O3 Co1 N1 88.6(5)
O12 Co1 N1 166.0(4)
O14 Co1 N1 93.4(4)
O2 Co1 N2 96.4(4)
O3 Co1 N2 168.4(4)
O12 Co1 N2 106.0(4)
O14 Co1 N2 85.7(4)
N1 Co1 N2 83.6(5)
O2 Co1 Dy1 95.8(3)
O3 Co1 Dy1 42.9(3)
O12 Co1 Dy1 43.2(3)
O14 Co1 Dy1 80.8(3)
N1 Co1 Dy1 131.2(4)
N2 Co1 Dy1 143.1(3)
O6 Co2 O7 92.5(4)
O6 Co2 O9 79.4(3)
O7 Co2 O9 84.2(4)
O6 Co2 O25 177.2(4)
O7 Co2 O25 86.0(4)
O9 Co2 O25 98.1(4)
O6 Co2 N3 89.6(4)
O7 Co2 N3 86.9(4)
O9 Co2 N3 165.5(4)
O25 Co2 N3 92.6(4)
O6 Co2 N4 97.1(4)
O7 Co2 N4 166.6(4)
O9 Co2 N4 106.6(4)
O25 Co2 N4 84.7(4)
N3 Co2 N4 83.9(5)
O6 Co2 Dy3 96.5(3)
O7 Co2 Dy3 43.4(3)
O9 Co2 Dy3 43.6(2)
O25 Co2 Dy3 80.8(3)
N3 Co2 Dy3 130.0(4)
N4 Co2 Dy3 143.4(3)
C2 O1 C1 116.3(11)
C2 O1 Dy2 113.4(8)
C1 O1 Dy2 120.6(8)
C7 O2 Co1 124.3(8)
C7 O2 Dy2 123.9(8)
Co1 O2 Dy2 109.6(4)
C20 O3 Co1 124.8(9)
C20 O3 Dy1 121.3(9)
Co1 O3 Dy1 100.2(4)
C19 O4 C22 115.5(12)
C19 O4 Dy1 114.8(9)
C22 O4 Dy1 123.8(9)
C24 O5 C23 114.7(10)
C24 O5 Dy4 114.0(8)
C23 O5 Dy4 120.5(8)
C30 O6 Co2 124.8(9)
C30 O6 Dy4 124.4(9)
Co2 O6 Dy4 108.7(4)
C42 O7 Co2 127.7(9)
C42 O7 Dy3 121.7(9)
Co2 O7 Dy3 99.4(4)
C41 O8 C84 115.9(12)
C41 O8 Dy3 115.0(9)
C84 O8 Dy3 124.6(9)
Co2 O9 Dy3 98.3(4)
Co2 O9 Dy4 103.8(4)
Dy3 O9 Dy4 108.0(3)
Dy4 O10 Dy1 106.7(3)
Dy4 O10 Dy3 109.0(3)
Dy1 O10 Dy3 112.7(4)
Dy2 O11 Dy1 110.5(4)
Dy2 O11 Dy3 104.8(4)
Dy1 O11 Dy3 113.1(4)
Co1 O12 Dy1 98.6(4)
Co1 O12 Dy2 103.1(4)
Dy1 O12 Dy2 108.1(4)
Dy2 O13 Dy4 145.6(4)
C64 O14 Co1 126.5(8)
C64 O15 Dy1 133.7(9)
C79 O16 Dy1 173.6(8)
C79 O16 Dy4 87.2(7)
Dy1 O16 Dy4 98.2(3)
C79 O17 Dy4 99.2(8)
C54 O19 Dy2 131.8(9)
C44 O20 Dy2 136.3(8)
C44 O21 Dy3 133.4(8)
C49 O22 Dy2 99.8(8)
C49 O23 Dy3 170.2(8)
C49 O23 Dy2 88.7(8)
Dy3 O23 Dy2 99.0(3)
C69 O24 Dy3 136.2(9)
C69 O25 Co2 129.1(9)
C59 O26 Dy4 137.0(9)
C74 O28 Dy4 133.9(9)
C59 O40 Dy1 133.4(9)
C10 N1 C9 113.1(12)
C10 N1 C14 109.9(11)
C9 N1 C14 107.2(13)
C10 N1 Co1 106.9(10)
C9 N1 Co1 111.9(9)
C14 N1 Co1 107.7(8)
C13 N2 C11 111.8(12)
C13 N2 C12 107.3(13)
C11 N2 C12 110.2(11)
C13 N2 Co1 117.2(9)
C11 N2 Co1 100.1(9)
C12 N2 Co1 110.1(9)
C36 N3 C32 110.4(11)
C36 N3 C31 108.4(12)
C32 N3 C31 110.1(11)
C36 N3 Co2 109.6(9)
C32 N3 Co2 106.7(10)
C31 N3 Co2 111.7(8)
C34 N4 C33 110.5(12)
C34 N4 C35 107.1(13)
C33 N4 C35 110.8(12)
C34 N4 Co2 111.2(9)
C33 N4 Co2 100.8(10)
C35 N4 Co2 116.4(8)
C7 C2 O1 114.9(12)
C7 C2 C3 119.9(14)
O1 C2 C3 125.0(13)
C4 C3 C2 120.2(15)
C5 C4 C3 120.6(14)
C5 C4 C8 119.6(15)
C3 C4 C8 119.8(15)
C4 C5 C6 121.4(15)
C7 C6 C5 116.8(14)
C7 C6 C9 121.0(12)
C5 C6 C9 122.1(14)
C2 C7 O2 118.4(12)
C2 C7 C6 121.0(13)
O2 C7 C6 120.6(12)
N1 C9 C6 112.2(14)
N1 C10 C11 112.5(11)
C10 C11 N2 110.3(11)
N1 C14 C15 117.3(12)
C20 C15 C16 118.9(18)
C20 C15 C14 125.0(15)
C16 C15 C14 115.8(15)
C17 C16 C15 121.9(17)
C16 C17 C18 119.3(17)
C16 C17 C21 120.1(18)
C18 C17 C21 121(2)
C19 C18 C17 119.3(19)
C18 C19 O4 125.4(17)
C18 C19 C20 121.6(16)
O4 C19 C20 113.0(13)
O3 C20 C15 125.7(16)
O3 C20 C19 115.2(13)
C15 C20 C19 119.1(15)
C25 C24 O5 124.8(12)
C25 C24 C30 123.0(13)
O5 C24 C30 112.0(11)
C24 C25 C26 119.6(14)
C28 C26 C25 116.8(13)
C28 C26 C27 123.3(15)
C25 C26 C27 119.8(14)
C29 C28 C26 123.0(15)
C28 C29 C30 120.9(15)
C28 C29 C31 120.1(14)
C30 C29 C31 119.0(14)
O6 C30 C29 124.2(14)
O6 C30 C24 119.2(13)
C29 C30 C24 116.6(13)
C29 C31 N3 113.7(13)
N3 C32 C33 112.3(12)
N4 C33 C32 111.1(12)
N3 C36 C37 118.7(12)
C38 C37 C42 117.4(17)
C38 C37 C36 120.6(15)
C42 C37 C36 121.8(15)
C39 C38 C37 125.0(17)
C38 C39 C40 118.5(17)
C38 C39 C43 123.3(18)
C40 C39 C43 118.2(18)
C41 C40 C39 118.9(16)
C40 C41 O8 125.0(14)
C40 C41 C42 122.8(14)
O8 C41 C42 112.1(13)
O7 C42 C41 117.3(13)
O7 C42 C37 125.4(15)
C41 C42 C37 117.2(14)
O20 C44 O21 125.6(12)
O20 C44 C45 117.5(11)
O21 C44 C45 116.8(11)
C48 C45 C46 113.0(12)
C48 C45 C47 109.0(13)
C46 C45 C47 109.2(13)
C48 C45 C44 111.0(12)
C46 C45 C44 109.9(11)
C47 C45 C44 104.3(11)
O23 C49 O22 118.8(12)
O23 C49 C50 120.8(12)
O22 C49 C50 120.2(12)
O23 C49 Dy2 65.2(7)
O22 C49 Dy2 54.4(6)
C50 C49 Dy2 166.7(9)
C52 C50 C53 109.9(12)
C52 C50 C51 110.8(12)
C53 C50 C51 111.6(12)
C52 C50 C49 110.7(11)
C53 C50 C49 109.7(11)
C51 C50 C49 104.0(11)
O19 C54 O18 124.8(13)
O19 C54 C55 117.9(12)
O18 C54 C55 117.2(12)
C58 C55 C57 109.3(13)
C58 C55 C54 110.1(11)
C57 C55 C54 112.4(12)
C58 C55 C56 112.0(13)
C57 C55 C56 109.2(12)
C54 C55 C56 103.7(12)
O26 C59 O40 125.4(13)
O26 C59 C60 117.2(13)
O40 C59 C60 117.3(13)
C62 C60 C61 109.8(14)
C62 C60 C63 108.8(12)
C61 C60 C63 109.6(14)
C62 C60 C59 111.3(13)
C61 C60 C59 107.8(11)
C63 C60 C59 109.4(12)
O14 C64 O15 126.6(13)
O14 C64 C65 120.0(11)
O15 C64 C65 113.3(12)
C66 C65 C68 109.4(12)
C66 C65 C67 112.3(14)
C68 C65 C67 109.1(12)
C66 C65 C64 108.5(12)
C68 C65 C64 110.1(12)
C67 C65 C64 107.4(11)
O24 C69 O25 123.2(13)
O24 C69 C70 118.1(13)
O25 C69 C70 118.7(13)
C72 C70 C69 110.8(15)
C72 C70 C73 110.0(15)
C69 C70 C73 113.0(13)
C72 C70 C71 108.6(18)
C69 C70 C71 106.3(14)
C73 C70 C71 108.1(15)
O27 C74 O28 122.2(13)
O27 C74 C75 118.3(13)
O28 C74 C75 119.4(12)
C78 C75 C74 107.2(12)
C78 C75 C77 111.5(13)
C74 C75 C77 111.4(13)
C78 C75 C76 107.2(13)
C74 C75 C76 109.0(12)
C77 C75 C76 110.3(13)
O17 C79 O16 121.7(12)
O17 C79 C80 121.3(11)
O16 C79 C80 116.8(11)
O17 C79 Dy4 55.8(7)
O16 C79 Dy4 66.4(6)
C80 C79 Dy4 168.2(9)
C79 C80 C83 112.7(11)
C79 C80 C82 111.1(11)
C83 C80 C82 109.8(12)
C79 C80 C81 104.9(11)
C83 C80 C81 108.9(12)
C82 C80 C81 109.3(12)

loop_
_geom_bond_atom_site_label_1
_geom_bond_atom_site_label_2
_geom_bond_distance
Dy1 O15 2.297(9)
Dy1 O16 2.301(9)
Dy1 O3 2.328(9)
Dy1 O12 2.329(10)
Dy1 O40 2.339(10)
Dy1 O10 2.347(8)
Dy1 O11 2.347(10)
Dy1 O4 2.553(9)
Dy1 Co1 3.367(2)
Dy1 Dy4 3.7450(11)
Dy1 Dy2 3.8498(12)
Dy1 Dy3 3.9543(13)
Dy2 O2 2.299(9)
Dy2 O19 2.324(10)
Dy2 O11 2.339(9)
Dy2 O22 2.393(9)
Dy2 O20 2.400(9)
Dy2 O12 2.428(9)
Dy2 O13 2.609(10)
Dy2 O23 2.631(9)
Dy2 O1 2.638(10)
Dy2 C49 2.899(13)
Dy2 Dy3 3.7486(12)
Dy3 O23 2.290(10)
Dy3 O24 2.307(9)
Dy3 O21 2.338(9)
Dy3 O7 2.343(10)
Dy3 O9 2.348(9)
Dy3 O11 2.392(11)
Dy3 O10 2.405(8)
Dy3 O8 2.542(10)
Dy3 Co2 3.367(2)
Dy3 Dy4 3.8480(12)
Dy4 O28 2.290(9)
Dy4 O6 2.318(9)
Dy4 O10 2.322(9)
Dy4 O26 2.389(9)
Dy4 O9 2.408(9)
Dy4 O17 2.415(9)
Dy4 O5 2.622(9)
Dy4 O16 2.644(8)
Dy4 O13 2.650(10)
Dy4 C79 2.881(12)
Co1 O2 2.050(9)
Co1 O3 2.056(10)
Co1 O12 2.107(10)
Co1 O14 2.127(9)
Co1 N1 2.150(13)
Co1 N2 2.176(13)
Co2 O6 2.048(9)
Co2 O7 2.064(10)
Co2 O9 2.097(9)
Co2 O25 2.101(9)
Co2 N3 2.163(12)
Co2 N4 2.199(12)
O1 C2 1.383(17)
O1 C1 1.455(16)
O2 C7 1.373(16)
O3 C20 1.353(18)
O4 C19 1.377(18)
O4 C22 1.426(19)
O5 C24 1.392(16)
O5 C23 1.419(17)
O6 C30 1.298(16)
O7 C42 1.311(17)
O8 C41 1.406(18)
O8 C84 1.423(17)
O14 C64 1.224(17)
O15 C64 1.282(16)
O16 C79 1.280(15)
O17 C79 1.232(15)
O18 C54 1.267(17)
O19 C54 1.264(16)
O20 C44 1.264(15)
O21 C44 1.265(15)
O22 C49 1.278(17)
O23 C49 1.276(17)
O24 C69 1.259(17)
O25 C69 1.267(17)
O26 C59 1.246(17)
O27 C74 1.270(17)
O28 C74 1.282(17)
O40 C59 1.251(17)
N1 C10 1.457(18)
N1 C9 1.48(2)
N1 C14 1.51(2)
N2 C13 1.447(19)
N2 C11 1.499(19)
N2 C12 1.503(18)
N3 C36 1.477(19)
N3 C32 1.490(19)
N3 C31 1.512(17)
N4 C34 1.44(2)
N4 C33 1.48(2)
N4 C35 1.494(19)
C2 C7 1.361(19)
C2 C3 1.39(2)
C3 C4 1.36(2)
C4 C5 1.34(2)
C4 C8 1.52(2)
C5 C6 1.42(2)
C6 C7 1.39(2)
C6 C9 1.52(2)
C10 C11 1.49(2)
C14 C15 1.52(2)
C15 C20 1.36(2)
C15 C16 1.42(2)
C16 C17 1.35(3)
C17 C18 1.41(3)
C17 C21 1.52(3)
C18 C19 1.36(2)
C19 C20 1.42(2)
C24 C25 1.36(2)
C24 C30 1.44(2)
C25 C26 1.44(2)
C26 C28 1.40(2)
C26 C27 1.52(2)
C28 C29 1.39(2)
C29 C30 1.39(2)
C29 C31 1.50(2)
C32 C33 1.52(2)
C36 C37 1.49(2)
C37 C38 1.37(3)
C37 C42 1.44(2)
C38 C39 1.36(3)
C39 C40 1.41(2)
C39 C43 1.54(3)
C40 C41 1.36(2)
C41 C42 1.43(2)
C44 C45 1.551(19)
C45 C48 1.530(19)
C45 C46 1.53(2)
C45 C47 1.54(2)
C49 C50 1.539(18)
C50 C52 1.53(2)
C50 C53 1.531(19)
C50 C51 1.54(2)
C54 C55 1.53(2)
C55 C58 1.511(19)
C55 C57 1.52(2)
C55 C56 1.56(2)
C59 C60 1.547(19)
C60 C62 1.52(2)
C60 C61 1.52(2)
C60 C63 1.53(2)
C64 C65 1.569(18)
C65 C66 1.51(2)
C65 C68 1.519(19)
C65 C67 1.54(2)
C69 C70 1.50(2)
C70 C72 1.50(3)
C70 C73 1.52(2)
C70 C71 1.54(3)
C74 C75 1.52(2)
C75 C78 1.50(2)
C75 C77 1.531(19)
C75 C76 1.542(19)
C79 C80 1.520(18)
C80 C83 1.525(19)
C80 C82 1.53(2)
C80 C81 1.54(2)

loop_
_platon_squeeze_void_nr
_platon_squeeze_void_average_x
_platon_squeeze_void_average_y
_platon_squeeze_void_average_z
_platon_squeeze_void_volume
_platon_squeeze_void_count_electrons
_platon_squeeze_void_content
1 -0.017 0.000 0.383 1052 413 ' '
2 0.007 0.500 0.602 1053 411 ' '
